data_1100267
loop_
_publ_author_name
'Kotov, V. V.'
'Avtomonov, E. V.'
'Sundermeyer, J.'
'Harms, K.'
'Lemenovskii, D. A.'

_publ_section_title
;
 Alkyl(amino)- and Alkyl(chloro)phosphanyl-Substituted Cyclopentadienyl
 Complexes of Titanium and Zirconium
;
_journal_coden_ASTM EJICFO
_journal_issue 3
_journal_name_full 'European Journal of Inorganic Chemistry'
_journal_page_first 678
_journal_page_last 691
_journal_paper_doi 10.1002/1099-0682(200203)2002:3<678::AID-EJIC678>3.0.CO;2-3
_journal_volume 2002
_journal_year 2002
_chemical_formula_moiety 'C23 H38 N1 P1'
_chemical_formula_sum 'C23 H38 N P'
_chemical_name_systematic
;
t-Butyl(N-t-butylamino)(2,3,4,5,6,7-hexamethyl-1H-inden-1-yl)phosphane
;
_space_group_IT_number 14
_symmetry_cell_setting monoclinic
_symmetry_space_group_name_Hall '-P 2ybc'
_symmetry_space_group_name_H-M 'P 1 21/c 1'
_cell_angle_alpha 90
_cell_angle_beta 91.138(10)
_cell_angle_gamma 90
_cell_formula_units_Z 4
_cell_length_a 7.7683(10)
_cell_length_b 22.196(1)
_cell_length_c 12.8267(10)
_cell_volume 2211.210
_diffrn_ambient_temperature 223
_exptl_crystal_colour yellow
_exptl_crystal_density_diffrn 1.08
_exptl_crystal_description plate
_refine_ls_R_factor_gt 7.54
_refine_ls_wR_factor_gt 7.54
_cod_original_sg_symbol_H-M 'P 21/c'
_cod_original_formula_sum 'C23 H38 N1 P1'
_cod_database_code 1100267

loop_
_symmetry_equiv_pos_site_id
_symmetry_equiv_pos_as_xyz
1 x,y,z
2 x,1/2-y,1/2+z
3 -x,-y,-z
4 -x,-1/2+y,-1/2-z

loop_
_atom_site_label
_atom_site_type_symbol
_atom_site_fract_x
_atom_site_fract_y
_atom_site_fract_z
P1 P 0.22300(18) 0.15984(6) 0.16083(11)
C1 C 0.1336(7) 0.1221(3) 0.0403(4)
C2 C 0.0862(9) 0.1750(3) -0.0318(5)
H1 H 0.03900 0.15960 -0.09710
H2 H 0.18850 0.19860 -0.04530
H3 H 0.00130 0.20020 0.00140
C3 C 0.2546(9) 0.0797(3) -0.0166(5)
H4 H 0.19910 0.06570 -0.08050
H5 H 0.28190 0.04540 0.02770
H6 H 0.35980 0.10090 -0.03300
C4 C -0.0304(8) 0.0884(3) 0.0700(5)
H7 H -0.08750 0.07320 0.00750
H8 H -0.10690 0.11570 0.10570
H9 H -0.00060 0.05500 0.11580
N1 N 0.4189(6) 0.1842(2) 0.1216(4)
H10 H 0.4879(88) 0.1564(29) 0.0939(52)
C5 C 0.4916(8) 0.2424(3) 0.1543(5)
C6 C 0.3855(10) 0.2930(3) 0.1059(9)
H11 H 0.26870 0.29090 0.13100
H12 H 0.38400 0.28890 0.03060
H13 H 0.43600 0.33150 0.12520
C7 C 0.6752(9) 0.2460(3) 0.1114(8)
H14 H 0.74490 0.21390 0.14160
H15 H 0.72580 0.28460 0.12940
H16 H 0.67050 0.24160 0.03610
C8 C 0.4997(13) 0.2483(4) 0.2710(6)
H17 H 0.38470 0.24460 0.29840
H18 H 0.54690 0.28740 0.28970
H19 H 0.57270 0.21690 0.30010
C9 C 0.2790(6) 0.0989(2) 0.2598(4)
H20 H 0.34580 0.11770 0.31450
C10 C 0.3764(7) 0.0440(3) 0.2258(4)
C11 C 0.5558(7) 0.0480(3) 0.1838(5)
H21 H 0.61900 0.01170 0.20200
H22 H 0.61420 0.08270 0.21390
H23 H 0.54960 0.05220 0.10860
C12 C 0.2844(7) -0.0065(2) 0.2424(4)
C13 C 0.3454(8) -0.0686(3) 0.2156(5)
H24 H 0.46180 -0.06640 0.18990
H25 H 0.27010 -0.08570 0.16210
H26 H 0.34370 -0.09380 0.27730
C14 C 0.1208(6) 0.0094(2) 0.2949(4)
C15 C -0.0136(6) -0.0256(2) 0.3311(4)
C16 C -0.0247(8) -0.0928(3) 0.3144(5)
H27 H 0.06920 -0.10570 0.27110
H28 H -0.13360 -0.10260 0.28020
H29 H -0.01700 -0.11310 0.38120
C17 C -0.1453(6) 0.0040(3) 0.3862(4)
C18 C -0.2929(8) -0.0329(3) 0.4298(5)
H30 H -0.30770 -0.02270 0.50270
H31 H -0.26680 -0.07540 0.42370
H32 H -0.39820 -0.02390 0.39090
C19 C -0.1426(6) 0.0656(3) 0.4026(4)
C20 C -0.2886(7) 0.0947(3) 0.4606(5)
H33 H -0.39750 0.08310 0.42820
H34 H -0.27650 0.13810 0.45810
H35 H -0.28530 0.08140 0.53270
C21 C -0.0050(6) 0.1011(2) 0.3651(4)
C22 C 0.0046(8) 0.1675(3) 0.3881(5)
H36 H 0.12060 0.18180 0.37620
H37 H -0.02480 0.17450 0.46020
H38 H -0.07570 0.18890 0.34260
C23 C 0.1210(6) 0.0721(2) 0.3098(4)

loop_
_atom_type_symbol
_atom_type_radius_bond
C 0.68
H 0.23
N 0.68
P 1.05
